data_4327892
loop_
_publ_author_name
'Svilen Bobev'
'Tae-Soo You'
'Nian-Tzu Suen'
'Shanta Saha'
'Richard Greene'
'Johnpierre Paglione'

_publ_section_title
;
 Synthesis, Structure, Chemical Bonding, and Magnetism of the Series
 ReLiGe2 (RE= La-Nd, Sm, Eu)
;
_journal_name_full 'Inorganic Chemistry'
_journal_page_first 620
_journal_page_last 628
_journal_paper_doi 10.1021/ic2021484
_journal_volume 51
_journal_year 2012
_chemical_formula_moiety 'La Li Ge2'
_chemical_formula_sum 'Ge2 La Li'
_chemical_formula_weight 291.03
_chemical_name_systematic
; 
 ? 
;
_space_group_IT_number 62
_symmetry_cell_setting orthorhombic
_symmetry_space_group_name_Hall '-P 2ac 2n'
_symmetry_space_group_name_H-M 'P n m a'
_atom_sites_solution_primary direct
_atom_sites_solution_secondary difmap
_audit_creation_method SHELXL-97
_cell_angle_alpha 90.00
_cell_angle_beta 90.00
_cell_angle_gamma 90.00
_cell_formula_units_Z 4
_cell_length_a 7.8408(12)
_cell_length_b 4.0061(6)
_cell_length_c 10.8755(17)
_cell_measurement_reflns_used 817
_cell_measurement_temperature 200(2)
_cell_measurement_theta_max 26.92
_cell_measurement_theta_min 3.20
_cell_volume 341.61(9)
_computing_cell_refinement 'Bruker SMART'
_computing_data_collection 'Bruker SMART'
_computing_data_reduction 'Bruker SAINT'
_computing_molecular_graphics 'Bruker SHELXTL'
_computing_publication_material 'Bruker SHELXTL'
_computing_structure_refinement 'SHELXL-97 (Sheldrick, 1997)'
_computing_structure_solution 'SHELXS-97 (Sheldrick, 1990)'
_diffrn_ambient_temperature 200(2)
_diffrn_measured_fraction_theta_full 1.000
_diffrn_measured_fraction_theta_max 1.000
_diffrn_measurement_device_type 'CCD area detector'
_diffrn_measurement_method 'phi and omega scans'
_diffrn_radiation_monochromator graphite
_diffrn_radiation_source 'fine-focus sealed tube'
_diffrn_radiation_type MoK\a
_diffrn_radiation_wavelength 0.71073
_diffrn_reflns_av_R_equivalents 0.0513
_diffrn_reflns_av_sigmaI/netI 0.0234
_diffrn_reflns_limit_h_max 9
_diffrn_reflns_limit_h_min -9
_diffrn_reflns_limit_k_max 4
_diffrn_reflns_limit_k_min -4
_diffrn_reflns_limit_l_max 13
_diffrn_reflns_limit_l_min -13
_diffrn_reflns_number 3678
_diffrn_reflns_theta_full 25.98
_diffrn_reflns_theta_max 25.98
_diffrn_reflns_theta_min 3.20
_exptl_absorpt_coefficient_mu 29.463
_exptl_absorpt_correction_T_max 0.5262
_exptl_absorpt_correction_T_min 0.2504
_exptl_absorpt_correction_type empirical
_exptl_absorpt_process_details
; 
SADABS (Sheldrick, 2003) 
;
_exptl_crystal_colour silver
_exptl_crystal_density_diffrn 5.659
_exptl_crystal_description irregular
_exptl_crystal_F_000 496
_exptl_crystal_size_max 0.07
_exptl_crystal_size_mid 0.03
_exptl_crystal_size_min 0.03
_refine_diff_density_max 1.002
_refine_diff_density_min -1.025
_refine_diff_density_rms 0.267
_refine_ls_extinction_coef 0.0262(9)
_refine_ls_extinction_expression Fc^*^=kFc[1+0.001xFc^2^\l^3^/sin(2\q)]^-1/4^
_refine_ls_extinction_method SHELXL
_refine_ls_goodness_of_fit_ref 1.049
_refine_ls_matrix_type full
_refine_ls_number_parameters 23
_refine_ls_number_reflns 384
_refine_ls_number_restraints 0
_refine_ls_restrained_S_all 1.049
_refine_ls_R_factor_all 0.0220
_refine_ls_R_factor_gt 0.0179
_refine_ls_shift/su_max 0.000
_refine_ls_shift/su_mean 0.000
_refine_ls_structure_factor_coef Fsqd
_refine_ls_weighting_details 'calc w=1/[\s^2^(Fo^2^)+(0.0221P)^2^+0.0000P] where P=(Fo^2^+2Fc^2^)/3'
_refine_ls_weighting_scheme calc
_refine_ls_wR_factor_gt 0.0402
_refine_ls_wR_factor_ref 0.0413
_reflns_number_gt 342
_reflns_number_total 384
_reflns_threshold_expression >2sigma(I)
_cod_data_source_file ic2021484_si_002_1.cif
_cod_data_source_block I
_cod_database_code 4327892

loop_
_symmetry_equiv_pos_as_xyz
'x, y, z'
'-x+1/2, -y, z+1/2'
'-x, y+1/2, -z'
'x+1/2, -y+1/2, -z+1/2'
'-x, -y, -z'
'x-1/2, y, -z-1/2'
'x, -y-1/2, z'
'-x-1/2, y-1/2, z-1/2'

loop_
_atom_site_label
_atom_site_type_symbol
_atom_site_fract_x
_atom_site_fract_y
_atom_site_fract_z
_atom_site_U_iso_or_equiv
_atom_site_adp_type
_atom_site_occupancy
_atom_site_symmetry_multiplicity
_atom_site_calc_flag
_atom_site_refinement_flags
Ge2 Ge 0.21739(10) 0.2500 0.07000(7) 0.0098(2) Uani 1 2 d S
Ge1 Ge 0.15898(9) 0.2500 0.68103(7) 0.0089(2) Uani 1 2 d S
La1 La 0.14121(5) 0.2500 0.36643(4) 0.00795(18) Uani 1 2 d S
Li1 Li 0.4941(19) 0.2500 0.6134(12) 0.020(3) Uiso 1 2 d S

loop_
_atom_site_aniso_label
_atom_site_aniso_U_11
_atom_site_aniso_U_22
_atom_site_aniso_U_33
_atom_site_aniso_U_23
_atom_site_aniso_U_13
_atom_site_aniso_U_12
Ge2 0.0107(4) 0.0100(4) 0.0085(4) 0.000 -0.0005(3) 0.000
Ge1 0.0081(4) 0.0098(4) 0.0089(4) 0.000 0.0002(3) 0.000
La1 0.0079(3) 0.0084(3) 0.0076(3) 0.000 0.00015(17) 0.000

loop_
_atom_type_symbol
_atom_type_description
_atom_type_scat_dispersion_real
_atom_type_scat_dispersion_imag
_atom_type_scat_source
Li Li -0.0003 0.0001 'International Tables Vol C Tables 4.2.6.8 and 6.1.1.4'
Ge Ge 0.1547 1.8001 'International Tables Vol C Tables 4.2.6.8 and 6.1.1.4'
La La -0.2871 2.4523 'International Tables Vol C Tables 4.2.6.8 and 6.1.1.4'

loop_
_geom_angle_atom_site_label_1
_geom_angle_atom_site_label_2
_geom_angle_atom_site_label_3
_geom_angle
_geom_angle_site_symmetry_1
_geom_angle_site_symmetry_3
Ge1 Ge2 Ge1 104.59(4) 2_564 2_554
Ge1 Ge2 Li1 139.0(3) 2_564 2_554
Ge1 Ge2 Li1 63.6(3) 2_554 2_554
Ge1 Ge2 Li1 63.6(3) 2_564 2_564
Ge1 Ge2 Li1 139.0(3) 2_554 2_564
Li1 Ge2 Li1 98.6(5) 2_554 2_564
Ge1 Ge2 Li1 127.66(2) 2_564 6_556
Ge1 Ge2 Li1 127.66(2) 2_554 6_556
Li1 Ge2 Li1 73.8(4) 2_554 6_556
Li1 Ge2 Li1 73.8(4) 2_564 6_556
Ge1 Ge2 La1 134.10(3) 2_564 2_554
Ge1 Ge2 La1 72.58(2) 2_554 2_554
Li1 Ge2 La1 82.3(3) 2_554 2_554
Li1 Ge2 La1 145.0(3) 2_564 2_554
Li1 Ge2 La1 73.0(2) 6_556 2_554
Ge1 Ge2 La1 72.58(2) 2_564 2_564
Ge1 Ge2 La1 134.10(3) 2_554 2_564
Li1 Ge2 La1 145.0(3) 2_554 2_564
Li1 Ge2 La1 82.3(3) 2_564 2_564
Li1 Ge2 La1 73.0(2) 6_556 2_564
La1 Ge2 La1 77.95(2) 2_554 2_564
Ge1 Ge2 La1 66.47(3) 2_564 .
Ge1 Ge2 La1 66.47(3) 2_554 .
Li1 Ge2 La1 73.1(3) 2_554 .
Li1 Ge2 La1 73.1(3) 2_564 .
Li1 Ge2 La1 128.2(3) 6_556 .
La1 Ge2 La1 138.325(15) 2_554 .
La1 Ge2 La1 138.325(15) 2_564 .
Ge1 Ge2 La1 61.84(2) 2_564 6_656
Ge1 Ge2 La1 61.84(2) 2_554 6_656
Li1 Ge2 La1 125.3(3) 2_554 6_656
Li1 Ge2 La1 125.3(3) 2_564 6_656
Li1 Ge2 La1 143.0(3) 6_556 6_656
La1 Ge2 La1 78.508(19) 2_554 6_656
La1 Ge2 La1 78.508(19) 2_564 6_656
La1 Ge2 La1 88.74(2) . 6_656
Ge2 Ge1 Ge2 104.59(4) 2 2_565
Ge2 Ge1 Li1 127.20(5) 2 6_557
Ge2 Ge1 Li1 127.20(4) 2_565 6_557
Ge2 Ge1 Li1 60.19(12) 2 .
Ge2 Ge1 Li1 60.19(12) 2_565 .
Li1 Ge1 Li1 135.7(4) 6_557 .
Ge2 Ge1 La1 72.74(2) 2 5_556
Ge2 Ge1 La1 135.62(4) 2_565 5_556
Li1 Ge1 La1 76.5(2) 6_557 5_556
Li1 Ge1 La1 132.77(14) . 5_556
Ge2 Ge1 La1 135.62(4) 2 5_566
Ge2 Ge1 La1 72.74(2) 2_565 5_566
Li1 Ge1 La1 76.5(2) 6_557 5_566
Li1 Ge1 La1 132.77(14) . 5_566
La1 Ge1 La1 79.47(2) 5_556 5_566
Ge2 Ge1 La1 126.86(3) 2 2_565
Ge2 Ge1 La1 67.86(2) 2_565 2_565
Li1 Ge1 La1 72.8(2) 6_557 2_565
Li1 Ge1 La1 72.7(2) . 2_565
La1 Ge1 La1 149.26(3) 5_556 2_565
La1 Ge1 La1 94.038(14) 5_566 2_565
Ge2 Ge1 La1 67.86(2) 2 2
Ge2 Ge1 La1 126.86(3) 2_565 2
Li1 Ge1 La1 72.8(2) 6_557 2
Li1 Ge1 La1 72.7(2) . 2
La1 Ge1 La1 94.038(14) 5_556 2
La1 Ge1 La1 149.26(3) 5_566 2
La1 Ge1 La1 76.22(2) 2_565 2
Ge2 Ge1 La1 62.55(2) 2 .
Ge2 Ge1 La1 62.55(2) 2_565 .
Li1 Ge1 La1 147.6(3) 6_557 .
Li1 Ge1 La1 76.7(3) . .
La1 Ge1 La1 78.746(19) 5_556 .
La1 Ge1 La1 78.746(19) 5_566 .
La1 Ge1 La1 129.825(18) 2_565 .
La1 Ge1 La1 129.825(18) 2 .
Ge1 La1 Ge1 79.47(2) 5_556 5_566
Ge1 La1 Ge2 141.08(2) 5_556 2_565
Ge1 La1 Ge2 88.507(18) 5_566 2_565
Ge1 La1 Ge2 88.507(18) 5_556 2
Ge1 La1 Ge2 141.08(2) 5_566 2
Ge2 La1 Ge2 77.95(2) 2_565 2
Ge1 La1 Ge1 82.283(14) 5_556 2_554
Ge1 La1 Ge1 130.905(18) 5_566 2_554
Ge2 La1 Ge1 130.70(2) 2_565 2_554
Ge2 La1 Ge1 82.86(2) 2 2_554
Ge1 La1 Ge1 130.905(18) 5_556 2_564
Ge1 La1 Ge1 82.283(14) 5_566 2_564
Ge2 La1 Ge1 82.86(2) 2_565 2_564
Ge2 La1 Ge1 130.70(2) 2 2_564
Ge1 La1 Ge1 76.22(2) 2_554 2_564
Ge1 La1 Ge2 88.56(2) 5_556 .
Ge1 La1 Ge2 88.56(2) 5_566 .
Ge2 La1 Ge2 128.323(14) 2_565 .
Ge2 La1 Ge2 128.323(14) 2 .
Ge1 La1 Ge2 45.664(15) 2_554 .
Ge1 La1 Ge2 45.664(15) 2_564 .
Ge1 La1 Ge2 45.423(15) 5_556 6_556
Ge1 La1 Ge2 45.423(15) 5_566 6_556
Ge2 La1 Ge2 101.492(19) 2_565 6_556
Ge2 La1 Ge2 101.492(19) 2 6_556
Ge1 La1 Ge2 126.810(18) 2_554 6_556
Ge1 La1 Ge2 126.810(18) 2_564 6_556
Ge2 La1 Ge2 112.25(2) . 6_556
Ge1 La1 Ge1 101.254(19) 5_556 .
Ge1 La1 Ge1 101.254(19) 5_566 .
Ge2 La1 Ge1 44.868(14) 2_565 .
Ge2 La1 Ge1 44.868(14) 2 .
Ge1 La1 Ge1 126.953(15) 2_554 .
Ge1 La1 Ge1 126.953(15) 2_564 .
Ge2 La1 Ge1 167.17(2) . .
Ge2 La1 Ge1 80.58(2) 6_556 .
Ge1 La1 Li1 172.04(19) 5_556 5_666
Ge1 La1 Li1 104.97(14) 5_566 5_666
Ge2 La1 Li1 46.5(2) 2_565 5_666
Ge2 La1 Li1 91.84(18) 2 5_666
Ge1 La1 Li1 89.87(18) 2_554 5_666
Ge1 La1 Li1 44.8(2) 2_564 5_666
Ge2 La1 Li1 85.0(2) . 5_666
Ge2 La1 Li1 141.96(16) 6_556 5_666
Ge1 La1 Li1 84.5(2) . 5_666
Ge1 La1 Li1 104.97(14) 5_556 5_656
Ge1 La1 Li1 172.04(19) 5_566 5_656
Ge2 La1 Li1 91.84(18) 2_565 5_656
Ge2 La1 Li1 46.5(2) 2 5_656
Ge1 La1 Li1 44.8(2) 2_554 5_656
Ge1 La1 Li1 89.87(18) 2_564 5_656
Ge2 La1 Li1 85.0(2) . 5_656
Ge2 La1 Li1 141.96(16) 6_556 5_656
Ge1 La1 Li1 84.5(2) . 5_656
Li1 La1 Li1 69.9(3) 5_666 5_656
Ge1 La1 Li1 44.8(2) 5_556 2_554
Ge1 La1 Li1 90.49(18) 5_566 2_554
Ge2 La1 Li1 173.48(18) 2_565 2_554
Ge2 La1 Li1 106.66(12) 2 2_554
Ge1 La1 Li1 46.9(2) 2_554 2_554
Ge1 La1 Li1 90.63(18) 2_564 2_554
Ge2 La1 Li1 45.20(19) . 2_554
Ge2 La1 Li1 82.3(2) 6_556 2_554
Ge1 La1 Li1 141.56(16) . 2_554
Li1 La1 Li1 127.8(3) 5_666 2_554
Li1 La1 Li1 88.3(2) 5_656 2_554
Ge1 Li1 Ge2 118.0(3) 6_657 2
Ge1 Li1 Ge2 118.0(3) 6_657 2_565
Ge2 Li1 Ge2 98.6(5) 2 2_565
Ge1 Li1 Ge2 108.7(5) 6_657 6_656
Ge2 Li1 Ge2 106.2(4) 2 6_656
Ge2 Li1 Ge2 106.2(4) 2_565 6_656
Ge1 Li1 Ge1 104.4(5) 6_657 .
Ge2 Li1 Ge1 56.2(3) 2 .
Ge2 Li1 Ge1 56.2(3) 2_565 .
Ge2 Li1 Ge1 146.9(6) 6_656 .
Ge1 Li1 Li1 131.1(5) 6_657 5_656
Ge2 Li1 Li1 53.3(3) 2 5_656
Ge2 Li1 Li1 110.9(6) 2_565 5_656
Ge2 Li1 Li1 53.0(4) 6_656 5_656
Ge1 Li1 Li1 103.7(6) . 5_656
Ge1 Li1 Li1 131.1(5) 6_657 5_666
Ge2 Li1 Li1 110.9(6) 2 5_666
Ge2 Li1 Li1 53.3(3) 2_565 5_666
Ge2 Li1 Li1 53.0(4) 6_656 5_666
Ge1 Li1 Li1 103.7(6) . 5_666
Li1 Li1 Li1 78.1(6) 5_656 5_666
Ge1 Li1 La1 62.4(3) 6_657 5_666
Ge2 Li1 La1 163.3(4) 2 5_666
Ge2 Li1 La1 95.17(11) 2_565 5_666
Ge2 Li1 La1 60.5(3) 6_656 5_666
Ge1 Li1 La1 140.4(2) . 5_666
Li1 Li1 La1 112.7(6) 5_656 5_666
Li1 Li1 La1 70.4(4) 5_666 5_666
Ge1 Li1 La1 62.4(3) 6_657 5_656
Ge2 Li1 La1 95.17(11) 2 5_656
Ge2 Li1 La1 163.3(4) 2_565 5_656
Ge2 Li1 La1 60.5(3) 6_656 5_656
Ge1 Li1 La1 140.4(2) . 5_656
Li1 Li1 La1 70.4(4) 5_656 5_656
Li1 Li1 La1 112.7(6) 5_666 5_656
La1 Li1 La1 69.9(3) 5_666 5_656
Ge1 Li1 La1 58.7(2) 6_657 2_565
Ge2 Li1 La1 112.2(4) 2 2_565
Ge2 Li1 La1 61.7(2) 2_565 2_565
Ge2 Li1 La1 140.9(3) 6_656 2_565
Ge1 Li1 La1 60.4(2) . 2_565
Li1 Li1 La1 164.1(7) 5_656 2_565
Li1 Li1 La1 104.7(2) 5_666 2_565
La1 Li1 La1 82.72(19) 5_666 2_565
La1 Li1 La1 121.1(4) 5_656 2_565
Ge1 Li1 La1 58.7(2) 6_657 2
Ge2 Li1 La1 61.7(2) 2 2
Ge2 Li1 La1 112.2(4) 2_565 2
Ge2 Li1 La1 140.9(3) 6_656 2
Ge1 Li1 La1 60.4(2) . 2
Li1 Li1 La1 104.7(2) 5_656 2
Li1 Li1 La1 164.1(7) 5_666 2
La1 Li1 La1 121.1(4) 5_666 2
La1 Li1 La1 82.72(19) 5_656 2
La1 Li1 La1 68.4(2) 2_565 2
Ge1 Li1 La1 164.2(5) 6_657 .
Ge2 Li1 La1 54.9(3) 2 .
Ge2 Li1 La1 54.9(3) 2_565 .
Ge2 Li1 La1 87.1(3) 6_656 .
Ge1 Li1 La1 59.8(3) . .
Li1 Li1 La1 58.7(4) 5_656 .
Li1 Li1 La1 58.7(4) 5_666 .
La1 Li1 La1 129.1(3) 5_666 .
La1 Li1 La1 129.1(3) 5_656 .
La1 Li1 La1 108.9(3) 2_565 .
La1 Li1 La1 108.9(3) 2 .

loop_
_geom_bond_atom_site_label_1
_geom_bond_atom_site_label_2
_geom_bond_distance
_geom_bond_site_symmetry_2
Ge2 Ge1 2.5318(8) 2_564
Ge2 Ge1 2.5318(7) 2_554
Ge2 Li1 2.643(10) 2_554
Ge2 Li1 2.643(10) 2_564
Ge2 Li1 2.654(14) 6_556
Ge2 La1 3.1847(7) 2_554
Ge2 La1 3.1847(7) 2_564
Ge2 La1 3.2788(10) .
Ge2 La1 3.3942(11) 6_656
Ge1 Ge2 2.5318(7) 2
Ge1 Ge2 2.5318(8) 2_565
Ge1 Li1 2.582(14) 6_557
Ge1 Li1 2.729(15) .
Ge1 La1 3.1335(8) 5_556
Ge1 La1 3.1335(8) 5_566
Ge1 La1 3.2454(8) 2_565
Ge1 La1 3.2454(8) 2
Ge1 La1 3.4242(10) .
La1 Ge1 3.1335(8) 5_556
La1 Ge1 3.1335(8) 5_566
La1 Ge2 3.1847(7) 2_565
La1 Ge2 3.1847(7) 2
La1 Ge1 3.2454(8) 2_554
La1 Ge1 3.2454(8) 2_564
La1 Ge2 3.3942(11) 6_556
La1 Li1 3.498(12) 5_666
La1 Li1 3.498(12) 5_656
La1 Li1 3.565(11) 2_554
Li1 Ge1 2.582(14) 6_657
Li1 Ge2 2.643(10) 2
Li1 Ge2 2.643(10) 2_565
Li1 Ge2 2.654(14) 6_656
Li1 Li1 3.18(2) 5_656
Li1 Li1 3.18(2) 5_666
Li1 La1 3.498(12) 5_666
Li1 La1 3.498(12) 5_656
Li1 La1 3.565(11) 2_565
Li1 La1 3.565(11) 2
